data_2007590
loop_
_publ_author_name
'Khodorkovsky, Vladimir'
'Ellern, Arkady'
'Moldavsky, Vadim'

_publ_section_title
;
 New Examples of Donor--Acceptor Conjugated Systems Involving the
 1,3-Dithiole Moiety
;
_journal_issue 9
_journal_name_full 'Acta Crystallographica Section C'
_journal_page_first 1364
_journal_page_last 1367
_journal_paper_doi 10.1107/S0108270198000602
_journal_volume 54
_journal_year 1998
_chemical_formula_moiety 'C20 H14 O2 S2'
_chemical_formula_sum 'C20 H14 O2 S2'
_chemical_formula_weight 350.43
_chemical_melting_point 255.30(10)
_chemical_name_systematic
;
[6-(4,5-dimethyl-1,3-dithiole-2-ylidene)-5,7-dioxo-6,7-dihydro-5H-dibenzo-
[a.c]cycloheptene]
;
_space_group_IT_number 15
_symmetry_cell_setting monoclinic
_symmetry_space_group_name_Hall '-C 2yc'
_symmetry_space_group_name_H-M 'C 1 2/c 1'
_audit_creation_method SHELX93
_cell_angle_alpha 90.00
_cell_angle_beta 109.23(3)
_cell_angle_gamma 90.00
_cell_formula_units_Z 4
_cell_length_a 16.600(3)
_cell_length_b 13.120(3)
_cell_length_c 7.960(2)
_cell_measurement_reflns_used 38
_cell_measurement_temperature 293(2)
_cell_measurement_theta_max 15
_cell_measurement_theta_min 8
_cell_volume 1636.9(7)
_computing_cell_refinement P3
_computing_data_collection 'P3 (Siemens, 1990)'
_computing_data_reduction P3
_computing_molecular_graphics 'SHELXTL (Siemens, 1992)'
_computing_structure_refinement 'SHELXL93 (Sheldrick, 1993)'
_computing_structure_solution 'SHELXS86 (Sheldrick, 1990)'
_diffrn_ambient_temperature 293(2)
_diffrn_measurement_device 'Syntex P\=1'
_diffrn_measurement_method \w-2\q
_diffrn_radiation_monochromator graphite
_diffrn_radiation_source 'fine-focus sealed tube'
_diffrn_radiation_type MoK\a
_diffrn_radiation_wavelength 0.71073
_diffrn_reflns_av_R_equivalents 0.051
_diffrn_reflns_av_sigmaI/netI 0.090
_diffrn_reflns_limit_h_max 20
_diffrn_reflns_limit_h_min 0
_diffrn_reflns_limit_k_max 16
_diffrn_reflns_limit_k_min -16
_diffrn_reflns_limit_l_max 9
_diffrn_reflns_limit_l_min -9
_diffrn_reflns_number 3199
_diffrn_reflns_theta_max 26.95
_diffrn_reflns_theta_min 2.02
_diffrn_standards_decay_% 4
_diffrn_standards_interval_count 98
_diffrn_standards_number 2
_exptl_absorpt_coefficient_mu 0.334
_exptl_absorpt_correction_type none
_exptl_crystal_colour yellow
_exptl_crystal_density_diffrn 1.422
_exptl_crystal_density_method 'not measured'
_exptl_crystal_description block
_exptl_crystal_F_000 728
_exptl_crystal_size_max 0.46
_exptl_crystal_size_mid 0.33
_exptl_crystal_size_min 0.20
_refine_diff_density_max 0.184
_refine_diff_density_min -0.257
_refine_ls_extinction_method none
_refine_ls_goodness_of_fit_all 0.749
_refine_ls_goodness_of_fit_obs 0.969
_refine_ls_hydrogen_treatment 'H atoms riding'
_refine_ls_matrix_type full
_refine_ls_number_parameters 110
_refine_ls_number_reflns 1640
_refine_ls_number_restraints 0
_refine_ls_restrained_S_all 0.749
_refine_ls_restrained_S_obs 0.969
_refine_ls_R_factor_all 0.088
_refine_ls_R_factor_obs .043
_refine_ls_shift/esd_max 0.008
_refine_ls_shift/esd_mean 0.001
_refine_ls_structure_factor_coef Fsqd
_refine_ls_weighting_details 'w = 1/[\s^2^(Fo^2^)+(0.056P)^2^] where P = (Fo^2^+2Fc^2^)/3'
_refine_ls_weighting_scheme calc
_refine_ls_wR_factor_all 0.109
_refine_ls_wR_factor_obs .099
_reflns_number_observed 853
_reflns_number_total 1640
_reflns_observed_criterion I>2\s(I)
_cod_data_source_file cf1132.cif
_cod_data_source_block diti
_cod_depositor_comments
;
The following automatic conversions were performed:
'_symmetry_cell_setting' value 'Monoclinic' changed to 'monoclinic'
according to '/home/saulius/struct/CIF-dictionaries/cif_core.dic'
dictionary named 'cif_core.dic' version 2.4.1 from 2010-06-29.

Automatic conversion script
Id: cif_fix_enum 1527 2010-12-29 10:47:43Z saulius 

The following automatic conversions were performed:

'_symmetry_cell_setting' value 'Monoclinic' changed to 'monoclinic'
according to /home/saulius/struct/CIF-dictionaries/cif_core.dic
dictionary named 'cif_core.dic' version 2.4.1 from 2010-06-29.

Automatic conversion script
Id: cif_fix_values 1715 2011-07-08 13:25:40Z adriana 

The following automatic conversions were performed:

'_refine_ls_weighting_scheme' value 'calc w =
1/[\s^2^(Fo^2^)+(0.056P)^2^] where P = (Fo^2^+2Fc^2^)/3' was changed
to 'calc'. New tag '_refine_ls_weighting_details' was created. The
value of the new tag was set to 'w = 1/[\s^2^(Fo^2^)+(0.056P)^2^]
where P = (Fo^2^+2Fc^2^)/3'.

Automatic conversion script
Id: cif_fix_values 3143 2015-03-26 13:38:13Z robertas 
;
_cod_original_cell_volume 1636.9(6)
_cod_original_sg_symbol_H-M 'C 2/c'
_cod_database_code 2007590

loop_
_symmetry_equiv_pos_as_xyz
'x, y, z'
'-x, y, -z+1/2'
'x+1/2, y+1/2, z'
'-x+1/2, y+1/2, -z+1/2'
'-x, -y, -z'
'x, -y, z-1/2'
'-x+1/2, -y+1/2, -z'
'x+1/2, -y+1/2, z-1/2'

loop_
_atom_site_aniso_label
_atom_site_aniso_U_11
_atom_site_aniso_U_22
_atom_site_aniso_U_33
_atom_site_aniso_U_12
_atom_site_aniso_U_13
_atom_site_aniso_U_23
S1 .0447(5) .0466(5) .0508(5) -.0083(4) .0146(4) -.0058(4)
C1 .033(2) .051(3) .036(2) .000 .014(2) .000
C2 .066(2) .043(2) .049(2) -.007(2) .031(2) -.004(2)
C3 .092(3) .052(2) .075(3) -.013(2) .034(2) -.014(2)
C4 .030(2) .045(3) .035(2) .000 .007(2) .000
C5 .0263(15) .045(2) .043(2) -.0042(15) .0065(13) .000(2)
C6 .0307(15) .049(2) .0257(14) .0021(14) .0034(12) .0052(14)
C7 .031(2) .069(2) .043(2) .008(2) .0082(14) .004(2)
C8 .035(2) .087(3) .048(2) .017(2) .006(2) .004(2)
C9 .058(2) .071(3) .048(2) .026(2) .004(2) -.009(2)
C10 .051(2) .053(2) .041(2) .009(2) -.0007(15) -.003(2)
C11 .038(2) .044(2) .0278(15) .0072(14) .0024(13) .0002(14)
O1 .0351(12) .059(2) .0635(15) -.0006(11) -.0101(11) -.0141(12)

loop_
_atom_site_label
_atom_site_fract_x
_atom_site_fract_y
_atom_site_fract_z
_atom_site_U_iso_or_equiv
_atom_site_thermal_displace_type
_atom_site_calc_flag
_atom_site_refinement_flags
_atom_site_occupancy
_atom_site_disorder_group
_atom_site_type_symbol
S1 .41963(5) .51862(7) .12127(12) .0477(3) Uani d . 1 . S
C1 .5000 .5912(3) .2500 .0395(10) Uani d S 1 . C
C2 .4620(2) .3996(2) .1926(4) .0498(8) Uani d . 1 . C
C3 .4094(3) .3086(3) .1162(5) .0713(11) Uani d . 1 . C
H3A .3554(3) .3300(3) .0345(5) .080 Uiso calc R 1 . H
H3B .4002(3) .2694(3) .2103(5) .080 Uiso calc R 1 . H
H3C .4385(3) .2674(3) .0547(5) .080 Uiso calc R 1 . H
C4 .5000 .6979(3) .2500 .0375(10) Uani d S 1 . C
C5 .4248(2) .7493(2) .1472(4) .0394(7) Uani d . 1 . C
C6 .4015(2) .8524(2) .1994(4) .0366(7) Uani d . 1 . C
C7 .3166(2) .8619(3) .1912(4) .0491(9) Uani d . 1 . C
H7A .2801(2) .8065(3) .1543(4) .080 Uiso calc R 1 . H
C8 .2853(2) .9523(3) .2368(4) .0586(10) Uani d . 1 . C
H8A .2285(2) .9569(3) .2307(4) .080 Uiso calc R 1 . H
C9 .3382(2) 1.0342(3) .2906(4) .0621(10) Uani d . 1 . C
H9A .3181(2) 1.0951(3) .3217(4) .080 Uiso calc R 1 . H
C10 .4219(2) 1.0252(3) .2981(4) .0522(8) Uani d . 1 . C
H10A .4579(2) 1.0809(3) .3363(4) .080 Uiso calc R 1 . H
C11 .4551(2) .9357(2) .2505(4) .0385(7) Uani d . 1 . C
O1 .37291(13) .7028(2) .0315(3) .0591(7) Uani d . 1 . O

loop_
_atom_type_symbol
_atom_type_description
_atom_type_scat_dispersion_real
_atom_type_scat_dispersion_imag
_atom_type_scat_source
C C 0.0033 0.0016 'International Tables Vol C Tables 4.2.6.8 and 6.1.1.4'
H H 0.0000 0.0000 'International Tables Vol C Tables 4.2.6.8 and 6.1.1.4'
O O 0.0106 0.0060 'International Tables Vol C Tables 4.2.6.8 and 6.1.1.4'
S S 0.1246 0.1234 'International Tables Vol C Tables 4.2.6.8 and 6.1.1.4'

loop_
_geom_angle_atom_site_label_1
_geom_angle_atom_site_label_2
_geom_angle_atom_site_label_3
_geom_angle_site_symmetry_1
_geom_angle_site_symmetry_3
_geom_angle
_geom_angle_publ_flag
C1 S1 C2 . . 99.0(2) ?
C4 C1 S1 . . 124.42(13) ?
C4 C1 S1 . 2_655 124.42(13) ?
S1 C1 S1 . 2_655 111.2(3) yes
C2 C2 C3 2_655 . 126.5(2) ?
C2 C2 S1 2_655 . 115.41(11) ?
C3 C2 S1 . . 118.1(3) ?
C1 C4 C5 . 2_655 118.4(2) ?
C1 C4 C5 . . 118.4(2) ?
C5 C4 C5 2_655 . 123.2(4) yes
O1 C5 C4 . . 118.3(3) yes
O1 C5 C6 . . 119.0(3) yes
C4 C5 C6 . . 121.8(3) yes
C11 C6 C7 . . 119.0(3) ?
C11 C6 C5 . . 126.4(3) ?
C7 C6 C5 . . 114.6(3) ?
C8 C7 C6 . . 121.5(3) ?
C9 C8 C7 . . 119.8(3) ?
C8 C9 C10 . . 118.8(3) ?
C9 C10 C11 . . 122.8(3) ?
C6 C11 C10 . . 118.0(3) ?
C6 C11 C11 . 2_655 123.0(2) ?
C10 C11 C11 . 2_655 118.9(2) ?

loop_
_geom_bond_atom_site_label_1
_geom_bond_atom_site_label_2
_geom_bond_site_symmetry_2
_geom_bond_distance
_geom_bond_publ_flag
S1 C1 . 1.684(3) yes
S1 C2 . 1.730(3) ?
C1 C4 . 1.400(6) yes
C1 S1 2_655 1.684(3) ?
C2 C2 2_655 1.291(7) ?
C2 C3 . 1.486(4) ?
C4 C5 2_655 1.418(3) ?
C4 C5 . 1.418(3) yes
C5 O1 . 1.200(3) yes
C5 C6 . 1.502(4) ?
C6 C11 . 1.384(4) ?
C6 C7 . 1.394(4) ?
C7 C8 . 1.390(4) ?
C8 C9 . 1.365(5) ?
C9 C10 . 1.375(5) ?
C10 C11 . 1.401(4) ?
C11 C11 2_655 1.492(6) ?
